data_4020185
loop_
_publ_author_name
'S. V. Lindeman'
'I. S. Neretin'
'M. G. Davlieva'
'J. K. Kochi'

_journal_name_full 'Journal of Organic Chemistry'
_journal_page_first 3263
_journal_page_last 3266
_journal_paper_doi 10.1021/jo047847o
_journal_volume 70
_journal_year 2005
_chemical_formula_moiety 'C7 H5 F2 O2, As F6'
_chemical_formula_sum 'C7 H5 As F8 O2'
_chemical_formula_weight 348.03
_space_group_IT_number 61
_space_group_name_Hall '-P 2ac 2ab'
_space_group_name_H-M_alt 'P b c a'
_symmetry_cell_setting orthorhombic
_symmetry_space_group_name_Hall '-P 2ac 2ab'
_symmetry_space_group_name_H-M 'P b c a'
_cell_angle_alpha 90.00
_cell_angle_beta 90.00
_cell_angle_gamma 90.00
_cell_formula_units_Z 8
_cell_length_a 8.2975(7)
_cell_length_b 11.5995(11)
_cell_length_c 21.6279(19)
_cell_measurement_temperature 123(2)
_cell_volume 2081.6(3)
_diffrn_ambient_temperature 123(2)
_exptl_crystal_density_diffrn 2.221
_cod_database_code 4020185

loop_
_symmetry_equiv_pos_as_xyz
'x, y, z'
'-x+1/2, -y, z+1/2'
'-x, y+1/2, -z+1/2'
'x+1/2, -y+1/2, -z'
'-x, -y, -z'
'x-1/2, y, -z-1/2'
'x, -y-1/2, z-1/2'
'-x-1/2, y-1/2, z'

loop_
_atom_site_label
_atom_site_type_symbol
_atom_site_fract_x
_atom_site_fract_y
_atom_site_fract_z
_atom_site_U_iso_or_equiv
_atom_site_adp_type
_atom_site_occupancy
_atom_site_symmetry_multiplicity
_atom_site_calc_flag
_atom_site_refinement_flags
_atom_site_disorder_assembly
_atom_site_disorder_group
As1 As 0.905127(19) 0.760457(15) 0.598035(7) 0.01936(7) Uani 1 1 d . . .
F1 F 1.07772(15) 0.76691(10) 0.64075(6) 0.0352(3) Uani 1 1 d . . .
F2 F 1.01379(12) 0.69161(10) 0.53941(4) 0.0289(2) Uani 1 1 d . . .
F3 F 0.73876(15) 0.75496(10) 0.55141(6) 0.0361(3) Uani 1 1 d . . .
F4 F 0.95256(14) 0.89158(9) 0.56467(5) 0.0336(2) Uani 1 1 d . . .
F5 F 0.86179(16) 0.62796(10) 0.62790(5) 0.0393(3) Uani 1 1 d . . .
F6 F 0.79873(16) 0.82736(13) 0.65472(5) 0.0462(3) Uani 1 1 d . . .
F7 F 0.59185(14) 1.09369(11) 0.31293(5) 0.0372(3) Uani 1 1 d . . .
F8 F 0.92693(13) 0.86839(10) 0.44075(5) 0.0295(2) Uani 1 1 d . . .
O1 O 0.58196(15) 1.11680(12) 0.42965(6) 0.0296(3) Uani 1 1 d . . .
H1 H 0.5522 1.1390 0.4648 0.044 Uiso 1 1 calc R . .
O2 O 0.72243(15) 1.00861(10) 0.49113(5) 0.0270(2) Uani 1 1 d . . .
H2 H 0.7907 0.9551 0.4907 0.041 Uiso 1 1 calc R . .
C1 C 0.75512(17) 0.98488(12) 0.38067(7) 0.0198(3) Uani 1 1 d . . .
C2 C 0.7088(2) 1.01633(14) 0.32040(7) 0.0239(3) Uani 1 1 d . . .
C3 C 0.7784(2) 0.96949(15) 0.26866(7) 0.0278(3) Uani 1 1 d . . .
H3 H 0.7453 0.9932 0.2286 0.033 Uiso 1 1 calc R . .
C4 C 0.89785(19) 0.88719(17) 0.27574(8) 0.0277(3) Uani 1 1 d . . .
H4 H 0.9455 0.8538 0.2400 0.033 Uiso 1 1 calc R . .
C5 C 0.9495(2) 0.85234(15) 0.33400(8) 0.0256(3) Uani 1 1 d . . .
H5 H 1.0322 0.7964 0.3388 0.031 Uiso 1 1 calc R . .
C6 C 0.87674(19) 0.90176(14) 0.38418(7) 0.0211(3) Uani 1 1 d . . .
C7 C 0.68672(18) 1.03667(13) 0.43551(7) 0.0211(3) Uani 1 1 d . . .

loop_
_atom_site_aniso_label
_atom_site_aniso_U_11
_atom_site_aniso_U_22
_atom_site_aniso_U_33
_atom_site_aniso_U_23
_atom_site_aniso_U_13
_atom_site_aniso_U_12
As1 0.01801(10) 0.02437(11) 0.01570(10) -0.00073(5) -0.00097(5) 0.00013(5)
F1 0.0331(6) 0.0406(6) 0.0319(6) -0.0044(5) -0.0174(5) 0.0012(4)
F2 0.0260(5) 0.0370(6) 0.0237(5) -0.0068(4) 0.0037(4) 0.0010(4)
F3 0.0207(5) 0.0467(6) 0.0407(7) -0.0036(5) -0.0110(5) 0.0000(4)
F4 0.0433(6) 0.0262(5) 0.0312(5) 0.0035(4) -0.0084(5) -0.0071(4)
F5 0.0530(7) 0.0350(6) 0.0300(6) 0.0092(5) 0.0030(5) -0.0113(5)
F6 0.0453(7) 0.0580(8) 0.0351(6) -0.0146(5) 0.0118(5) 0.0101(6)
F7 0.0429(6) 0.0409(7) 0.0278(5) -0.0009(5) -0.0097(4) 0.0180(5)
F8 0.0351(5) 0.0329(5) 0.0207(5) 0.0027(4) -0.0021(4) 0.0109(4)
O1 0.0346(7) 0.0309(7) 0.0233(6) -0.0005(5) 0.0032(5) 0.0113(5)
O2 0.0329(6) 0.0294(6) 0.0188(5) -0.0008(4) 0.0000(4) 0.0061(5)
C1 0.0202(6) 0.0214(7) 0.0177(7) -0.0011(5) -0.0006(5) -0.0017(5)
C2 0.0243(7) 0.0256(7) 0.0219(7) 0.0006(5) -0.0038(6) 0.0004(5)
C3 0.0293(8) 0.0363(9) 0.0178(7) -0.0009(6) -0.0019(6) -0.0022(6)
C4 0.0245(7) 0.0360(9) 0.0226(8) -0.0055(7) 0.0032(6) -0.0040(6)
C5 0.0206(7) 0.0303(8) 0.0259(7) -0.0042(6) 0.0020(6) 0.0009(6)
C6 0.0215(6) 0.0227(7) 0.0191(7) 0.0016(6) -0.0021(5) -0.0008(5)
C7 0.0213(6) 0.0204(6) 0.0215(7) -0.0009(5) 0.0002(5) -0.0020(5)

loop_
_geom_bond_atom_site_label_1
_geom_bond_atom_site_label_2
_geom_bond_distance
_geom_bond_site_symmetry_2
_geom_bond_publ_flag
As1 F6 1.6983(11) . ?
As1 F5 1.7054(11) . ?
As1 F1 1.7059(12) . ?
As1 F3 1.7107(11) . ?
As1 F4 1.7288(11) . ?
As1 F2 1.7488(10) . ?
F7 C2 1.3314(19) . ?
F8 C6 1.3492(18) . ?
O1 C7 1.2789(19) . ?
O1 H1 0.8400 . ?
O2 C7 1.2810(18) . ?
O2 H2 0.8400 . ?
C1 C6 1.398(2) . ?
C1 C2 1.407(2) . ?
C1 C7 1.445(2) . ?
C2 C3 1.372(2) . ?
C3 C4 1.384(3) . ?
C3 H3 0.9500 . ?
C4 C5 1.391(3) . ?
C4 H4 0.9500 . ?
C5 C6 1.368(2) . ?
C5 H5 0.9500 . ?

loop_
_cod_related_entry_id
_cod_related_entry_database
_cod_related_entry_code
1 ChemSpider 9511920
